data_7002787
loop_
_publ_author_name
'Adams, Christopher J.'
'Baber, Angharad'
'Boonyuen, Supakorn'
'Connelly, Neil G.'
'Diosdado, Beatriz E.'
'Kantacha, Anob'
'Orpen, A. Guy'
'Patr\'on, Elena'

_publ_section_title
;
 Thiolates vs. halides as \p-donors: the redox-active alkyne complexes
 [M(SR)L(\h-R&#x2032;C&#xE002;CR&#x2032;)L&#x2032;] {M = Mo or W, L =
 CO or P(OMe)3, L&#x2032; = \h-C5H5 and Tp&#x2032;}
;
_journal_issue 44
_journal_name_full 'Dalton Transactions'
_journal_page_first 9746
_journal_page_last 9758
_journal_paper_doi 10.1039/b912986c
_journal_year 2009
_chemical_formula_moiety 'C36 H37 B N6 O S W'
_chemical_formula_sum 'C36 H37 B N6 O S W'
_chemical_formula_weight 796.44
_chemical_name_systematic
;
?
;
_space_group_IT_number 14
_symmetry_cell_setting monoclinic
_symmetry_space_group_name_Hall '-P 2ybc'
_symmetry_space_group_name_H-M 'P 1 21/c 1'
_atom_sites_solution_hydrogens geom
_atom_sites_solution_primary direct
_atom_sites_solution_secondary difmap
_audit_creation_method SHELXL-97
_cell_angle_alpha 90.00
_cell_angle_beta 127.619(10)
_cell_angle_gamma 90.00
_cell_formula_units_Z 8
_cell_length_a 24.431(5)
_cell_length_b 10.4601(16)
_cell_length_c 39.276(6)
_cell_measurement_reflns_used 183
_cell_measurement_temperature 100(2)
_cell_measurement_theta_max 25.623
_cell_measurement_theta_min 2.602
_cell_volume 7950(3)
_computing_cell_refinement 'Bruker SMART (Bruker, 1998)'
_computing_data_collection 'Bruker SMART (Bruker, 1998)'
_computing_data_reduction 'Bruker SAINT (Bruker, 1998)'
_computing_molecular_graphics 'Bruker SHELXTL (Bruker, 1998)'
_computing_publication_material 'Bruker SHELXTL (Bruker, 1998)'
_computing_structure_refinement 'SHELXL-97 (Sheldrick, 1997)'
_computing_structure_solution 'SHELXS-97 (Sheldrick, 1990)'
_diffrn_ambient_temperature 100(2)
_diffrn_measured_fraction_theta_full 0.995
_diffrn_measured_fraction_theta_max 0.995
_diffrn_measurement_device_type 'CCD area detector'
_diffrn_measurement_method '\w scans'
_diffrn_radiation_monochromator graphite
_diffrn_radiation_source 'fine-focus sealed tube'
_diffrn_radiation_type MoK\a
_diffrn_radiation_wavelength 0.71073
_diffrn_reflns_av_R_equivalents 0.1636
_diffrn_reflns_av_sigmaI/netI 0.2038
_diffrn_reflns_limit_h_max 31
_diffrn_reflns_limit_h_min -31
_diffrn_reflns_limit_k_max 13
_diffrn_reflns_limit_k_min -13
_diffrn_reflns_limit_l_max 50
_diffrn_reflns_limit_l_min -50
_diffrn_reflns_number 79506
_diffrn_reflns_theta_full 27.52
_diffrn_reflns_theta_max 27.52
_diffrn_reflns_theta_min 3.42
_diffrn_standards_decay_% 0
_diffrn_standards_number 0
_exptl_absorpt_coefficient_mu 2.991
_exptl_absorpt_correction_T_max 0.653
_exptl_absorpt_correction_T_min 0.550
_exptl_absorpt_correction_type multi-scan
_exptl_absorpt_process_details 'SADABS (Sheldrick, 1996)'
_exptl_crystal_colour red
_exptl_crystal_density_diffrn 1.331
_exptl_crystal_density_method 'not measured'
_exptl_crystal_description block
_exptl_crystal_F_000 3184
_exptl_crystal_size_max 0.2
_exptl_crystal_size_mid 0.18
_exptl_crystal_size_min 0.14
_platon_squeeze_details
;
;
_refine_diff_density_max 1.982
_refine_diff_density_min -2.500
_refine_diff_density_rms 0.206
_refine_ls_extinction_method none
_refine_ls_goodness_of_fit_ref 0.876
_refine_ls_hydrogen_treatment constr
_refine_ls_matrix_type full
_refine_ls_number_parameters 841
_refine_ls_number_reflns 18227
_refine_ls_number_restraints 24
_refine_ls_restrained_S_all 0.876
_refine_ls_R_factor_all 0.1514
_refine_ls_R_factor_gt 0.0639
_refine_ls_shift/su_max 0.002
_refine_ls_shift/su_mean 0.000
_refine_ls_structure_factor_coef Fsqd
_refine_ls_weighting_details 'calc w=1/[\s^2^(Fo^2^)+(0.0633P)^2^+0.0000P] where P=(Fo^2^+2Fc^2^)/3'
_refine_ls_weighting_scheme calc
_refine_ls_wR_factor_gt 0.1301
_refine_ls_wR_factor_ref 0.1514
_reflns_number_gt 8454
_reflns_number_total 18227
_reflns_threshold_expression >2sigma(I)
_cod_data_source_file b912986c.txt
_cod_data_source_block 13
_cod_original_cell_volume 7950(2)
_cod_original_sg_symbol_H-M P2(1)/c
_cod_database_code 7002787

loop_
_symmetry_equiv_pos_as_xyz
'x, y, z'
'-x, y+1/2, -z+1/2'
'-x, -y, -z'
'x, -y-1/2, z-1/2'

loop_
_atom_site_label
_atom_site_type_symbol
_atom_site_fract_x
_atom_site_fract_y
_atom_site_fract_z
_atom_site_U_iso_or_equiv
_atom_site_adp_type
_atom_site_occupancy
_atom_site_symmetry_multiplicity
_atom_site_calc_flag
_atom_site_refinement_flags
_atom_site_disorder_assembly
_atom_site_disorder_group
W1 W -0.25297(2) -0.45249(4) -0.401139(11) 0.02046(11) Uani 1 1 d . . .
S1 S -0.32530(14) -0.2705(2) -0.41858(8) 0.0275(6) Uani 1 1 d . . .
O1 O -0.2607(4) -0.3830(7) -0.4807(2) 0.0381(19) Uani 1 1 d . . .
N1 N -0.2640(4) -0.5170(7) -0.3510(2) 0.0197(18) Uani 1 1 d . . .
N2 N -0.2339(4) -0.7484(8) -0.3844(2) 0.0223(19) Uani 1 1 d . . .
N3 N -0.2129(4) -0.6467(7) -0.3971(2) 0.0225(19) Uani 1 1 d U . .
N4 N -0.3574(4) -0.6830(7) -0.4308(2) 0.026(2) Uani 1 1 d . . .
N5 N -0.3494(4) -0.5703(7) -0.4462(2) 0.026(2) Uani 1 1 d . . .
N6 N -0.2840(4) -0.6414(7) -0.3519(2) 0.0197(18) Uani 1 1 d . . .
C1 C -0.1031(5) -0.4346(8) -0.3016(3) 0.019(2) Uani 1 1 d . . .
C2 C -0.1545(5) -0.4127(8) -0.3476(3) 0.019(2) Uani 1 1 d . . .
C3 C -0.1638(5) -0.3529(9) -0.3790(3) 0.024(2) Uani 1 1 d . . .
C4 C -0.1248(5) -0.2700(9) -0.3890(3) 0.023(2) Uani 1 1 d . . .
C5 C -0.2578(6) -0.4091(9) -0.4523(3) 0.033(3) Uani 1 1 d . . .
C6 C -0.3684(5) -0.2634(9) -0.3944(3) 0.023(2) Uani 1 1 d . . .
C7 C -0.4025(5) -0.3680(10) -0.3924(3) 0.034(3) Uani 1 1 d . . .
H7A H -0.4027 -0.4466 -0.4036 0.041 Uiso 1 1 calc R . .
C8 C -0.4347(6) -0.3552(11) -0.3746(4) 0.048(3) Uani 1 1 d . . .
H8A H -0.4555 -0.4255 -0.3722 0.057 Uiso 1 1 calc R . .
C9 C -0.4370(7) -0.2347(13) -0.3595(4) 0.056(4) Uani 1 1 d . . .
H9A H -0.4600 -0.2263 -0.3476 0.068 Uiso 1 1 calc R . .
C10 C -0.4063(7) -0.1306(13) -0.3619(4) 0.066(4) Uani 1 1 d . . .
H10A H -0.4081 -0.0515 -0.3518 0.080 Uiso 1 1 calc R . .
C11 C -0.3725(6) -0.1455(10) -0.3798(3) 0.040(3) Uani 1 1 d . . .
H11A H -0.3519 -0.0747 -0.3821 0.049 Uiso 1 1 calc R . .
C13 C -0.3085(6) -0.7853(9) -0.3111(3) 0.038(3) Uani 1 1 d . . .
H13A H -0.3087 -0.7774 -0.2868 0.057 Uiso 1 1 calc R . .
H13B H -0.2776 -0.8528 -0.3059 0.057 Uiso 1 1 calc R . .
H13C H -0.3543 -0.8047 -0.3363 0.057 Uiso 1 1 calc R . .
C14 C -0.2846(5) -0.6611(9) -0.3177(3) 0.025(2) Uani 1 1 d . . .
C15 C -0.2645(5) -0.5481(9) -0.2952(3) 0.031(2) Uani 1 1 d . . .
H15A H -0.2608 -0.5318 -0.2706 0.037 Uiso 1 1 calc R . .
C16 C -0.2505(5) -0.4627(9) -0.3161(3) 0.020(2) Uani 1 1 d . . .
C17 C -0.2274(5) -0.3270(9) -0.3039(3) 0.028(2) Uani 1 1 d . . .
H17A H -0.2182 -0.2923 -0.3226 0.043 Uiso 1 1 calc R . .
H17B H -0.1861 -0.3237 -0.2747 0.043 Uiso 1 1 calc R . .
H17C H -0.2631 -0.2779 -0.3067 0.043 Uiso 1 1 calc R . .
C18 C -0.4464(7) -0.8529(12) -0.4557(4) 0.067(4) Uani 1 1 d . . .
H18A H -0.4420 -0.8487 -0.4297 0.101 Uiso 1 1 calc R . .
H18B H -0.4207 -0.9247 -0.4544 0.101 Uiso 1 1 calc R . .
H18C H -0.4942 -0.8624 -0.4799 0.101 Uiso 1 1 calc R . .
C19 C -0.4190(6) -0.7340(11) -0.4606(3) 0.038(3) Uani 1 1 d . . .
C20 C -0.4520(6) -0.6504(12) -0.4960(3) 0.049(3) Uani 1 1 d . . .
H20A H -0.4963 -0.6605 -0.5216 0.058 Uiso 1 1 calc R . .
C21 C -0.4084(6) -0.5530(11) -0.4863(3) 0.036(3) Uani 1 1 d . . .
C22 C -0.4180(6) -0.4456(10) -0.5147(3) 0.042(3) Uani 1 1 d . . .
H22A H -0.4035 -0.3669 -0.4988 0.062 Uiso 1 1 calc R . .
H22B H -0.4659 -0.4396 -0.5390 0.062 Uiso 1 1 calc R . .
H22C H -0.3908 -0.4615 -0.5244 0.062 Uiso 1 1 calc R . .
C23 C -0.2052(6) -0.9795(10) -0.3637(3) 0.042(3) Uani 1 1 d . . .
H23A H -0.1639 -1.0298 -0.3502 0.063 Uiso 1 1 calc R . .
H23B H -0.2430 -1.0232 -0.3887 0.063 Uiso 1 1 calc R . .
H23C H -0.2154 -0.9666 -0.3439 0.063 Uiso 1 1 calc R . .
C24 C -0.1943(6) -0.8505(10) -0.3767(3) 0.031(3) Uani 1 1 d . . .
C25 C -0.1474(5) -0.8177(9) -0.3831(3) 0.034(3) Uani 1 1 d . . .
H25A H -0.1134 -0.8694 -0.3797 0.040 Uiso 1 1 calc R . .
C26 C -0.1614(5) -0.6890(10) -0.3959(3) 0.031(3) Uani 1 1 d . . .
C27 C -0.1226(5) -0.6108(10) -0.4064(3) 0.032(3) Uani 1 1 d . . .
H27A H -0.1543 -0.5576 -0.4308 0.049 Uiso 1 1 calc R . .
H27B H -0.0989 -0.6662 -0.4130 0.049 Uiso 1 1 calc R . .
H27C H -0.0896 -0.5581 -0.3822 0.049 Uiso 1 1 calc R . .
C28 C -0.0566(5) -0.3422(9) -0.2752(3) 0.027(2) Uani 1 1 d . . .
H28A H -0.0568 -0.2647 -0.2869 0.033 Uiso 1 1 calc R . .
C29 C -0.0086(5) -0.3619(10) -0.2309(3) 0.032(3) Uani 1 1 d . . .
H29A H 0.0220 -0.2972 -0.2132 0.038 Uiso 1 1 calc R . .
C30 C -0.0070(5) -0.4771(10) -0.2138(3) 0.030(3) Uani 1 1 d . . .
H30A H 0.0259 -0.4923 -0.1845 0.035 Uiso 1 1 calc R . .
C31 C -0.0545(5) -0.5710(8) -0.2403(3) 0.024(2) Uani 1 1 d . . .
H31A H -0.0550 -0.6476 -0.2284 0.029 Uiso 1 1 calc R . .
C32 C -0.1008(5) -0.5518(9) -0.2838(3) 0.023(2) Uani 1 1 d . . .
H32A H -0.1308 -0.6171 -0.3015 0.028 Uiso 1 1 calc R . .
C33 C -0.1611(6) -0.1737(9) -0.4207(3) 0.028(2) Uani 1 1 d . . .
H33A H -0.2084 -0.1631 -0.4356 0.034 Uiso 1 1 calc R . .
C34 C -0.1248(6) -0.0953(9) -0.4290(3) 0.033(3) Uani 1 1 d . . .
H34A H -0.1486 -0.0338 -0.4505 0.040 Uiso 1 1 calc R . .
C35 C -0.0550(6) -0.1061(9) -0.4066(3) 0.029(3) Uani 1 1 d . . .
H35A H -0.0312 -0.0519 -0.4122 0.035 Uiso 1 1 calc R . .
C36 C -0.0198(6) -0.2015(10) -0.3747(4) 0.039(3) Uani 1 1 d . . .
H36A H 0.0277 -0.2114 -0.3593 0.047 Uiso 1 1 calc R . .
C37 C -0.0551(5) -0.2791(9) -0.3663(3) 0.027(2) Uani 1 1 d . . .
H37A H -0.0310 -0.3398 -0.3446 0.033 Uiso 1 1 calc R . .
B1 B -0.2996(6) -0.7338(11) -0.3872(3) 0.024(3) Uani 1 1 d . . .
H1 H -0.3125 -0.8176 -0.3829 0.028 Uiso 1 1 d R . .
W101 W 0.18143(2) -0.46808(4) -0.379017(11) 0.01973(11) Uani 1 1 d . . .
S101 S 0.14747(14) -0.3363(2) -0.34490(8) 0.0249(6) Uani 1 1 d . . .
O101 O 0.1415(4) -0.2413(7) -0.4411(2) 0.043(2) Uani 1 1 d . . .
N101 N 0.1923(4) -0.6389(6) -0.3410(2) 0.0166(17) Uani 1 1 d U . .
N102 N 0.1553(4) -0.7283(7) -0.4267(2) 0.025(2) Uani 1 1 d . . .
N103 N 0.1841(4) -0.6084(7) -0.4203(2) 0.0183(18) Uani 1 1 d . . .
N104 N 0.0553(4) -0.6591(7) -0.4281(2) 0.0194(18) Uani 1 1 d . . .
N105 N 0.0712(4) -0.5274(7) -0.4249(2) 0.0227(18) Uani 1 1 d . . .
N106 N 0.1595(4) -0.7518(7) -0.3610(2) 0.0217(19) Uani 1 1 d . . .
C101 C 0.3486(6) -0.5483(10) -0.3067(3) 0.033(3) Uani 1 1 d . . .
C102 C 0.2870(5) -0.4750(8) -0.3387(3) 0.018(2) Uani 1 1 d . . .
C103 C 0.2699(5) -0.3662(9) -0.3580(3) 0.025(2) Uani 1 1 d . . .
C104 C 0.2975(6) -0.2422(10) -0.3596(3) 0.033(3) Uani 1 1 d . . .
C105 C 0.1557(5) -0.3246(9) -0.4182(3) 0.032(3) Uani 1 1 d . . .
C106 C 0.1234(5) -0.4174(9) -0.3159(3) 0.027(2) Uani 1 1 d . . .
C107 C 0.0868(5) -0.5273(10) -0.3289(3) 0.030(2) Uani 1 1 d . . .
H10C H 0.0747 -0.5654 -0.3540 0.036 Uiso 1 1 calc R . .
C108 C 0.0659(6) -0.5878(10) -0.3061(4) 0.039(3) Uani 1 1 d . . .
H10D H 0.0425 -0.6655 -0.3150 0.047 Uiso 1 1 calc R . .
C109 C 0.0825(6) -0.5236(11) -0.2693(4) 0.046(3) Uani 1 1 d . . .
H10E H 0.0708 -0.5595 -0.2528 0.056 Uiso 1 1 calc R . .
C110 C 0.1156(6) -0.4090(11) -0.2580(3) 0.046(3) Uani 1 1 d . . .
H11B H 0.1240 -0.3656 -0.2346 0.055 Uiso 1 1 calc R . .
C111 C 0.1374(5) -0.3545(9) -0.2801(3) 0.025(2) Uani 1 1 d . . .
H11C H 0.1611 -0.2771 -0.2711 0.030 Uiso 1 1 calc R . .
C113 C 0.1362(6) -0.9307(9) -0.4656(3) 0.043(3) Uani 1 1 d . . .
H11D H 0.1521 -0.9823 -0.4409 0.064 Uiso 1 1 calc R . .
H11E H 0.1521 -0.9667 -0.4806 0.064 Uiso 1 1 calc R . .
H11F H 0.0866 -0.9285 -0.4844 0.064 Uiso 1 1 calc R . .
C114 C 0.1635(6) -0.7987(10) -0.4516(3) 0.031(3) Uani 1 1 d . . .
C115 C 0.2009(5) -0.7269(10) -0.4604(3) 0.031(3) Uani 1 1 d U . .
H11G H 0.2164 -0.7522 -0.4759 0.037 Uiso 1 1 calc R . .
C116 C 0.2107(5) -0.6058(9) -0.4407(3) 0.026(2) Uani 1 1 d . . .
C117 C 0.2509(6) -0.4939(10) -0.4397(4) 0.050(4) Uani 1 1 d . . .
H11H H 0.2232 -0.4180 -0.4490 0.074 Uiso 1 1 calc R . .
H11I H 0.2628 -0.5106 -0.4585 0.074 Uiso 1 1 calc R . .
H11J H 0.2924 -0.4820 -0.4109 0.074 Uiso 1 1 calc R . .
C118 C -0.0460(5) -0.8029(10) -0.4584(3) 0.036(3) Uani 1 1 d . . .
H11K H -0.0274 -0.8636 -0.4672 0.054 Uiso 1 1 calc R . .
H11L H -0.0949 -0.7947 -0.4805 0.054 Uiso 1 1 calc R . .
H11M H -0.0375 -0.8318 -0.4323 0.054 Uiso 1 1 calc R . .
C119 C -0.0115(5) -0.6740(9) -0.4506(3) 0.022(2) Uani 1 1 d . . .
C120 C -0.0423(5) -0.5551(10) -0.4639(3) 0.031(3) Uani 1 1 d . . .
H12A H -0.0894 -0.5378 -0.4808 0.037 Uiso 1 1 calc R . .
C121 C 0.0100(5) -0.4674(9) -0.4474(3) 0.020(2) Uani 1 1 d . . .
C122 C 0.0020(5) -0.3269(8) -0.4544(3) 0.028(3) Uani 1 1 d . . .
H12B H 0.0348 -0.2839 -0.4276 0.042 Uiso 1 1 calc R . .
H12C H -0.0440 -0.3024 -0.4654 0.042 Uiso 1 1 calc R . .
H12D H 0.0101 -0.3035 -0.4746 0.042 Uiso 1 1 calc R . .
C123 C 0.1444(6) -0.9719(9) -0.3426(3) 0.047(3) Uani 1 1 d . . .
H12E H 0.1403 -1.0035 -0.3670 0.071 Uiso 1 1 calc R . .
H12F H 0.0994 -0.9676 -0.3494 0.071 Uiso 1 1 calc R . .
H12G H 0.1733 -1.0283 -0.3186 0.071 Uiso 1 1 calc R . .
C124 C 0.1756(6) -0.8421(8) -0.3313(3) 0.028(3) Uani 1 1 d . . .
C125 C 0.2200(6) -0.7866(9) -0.2911(3) 0.034(3) Uani 1 1 d . . .
H12H H 0.2397 -0.8266 -0.2648 0.040 Uiso 1 1 calc R . .
C126 C 0.2300(5) -0.6586(9) -0.2972(3) 0.026(2) Uani 1 1 d . . .
C127 C 0.2719(5) -0.5622(9) -0.2640(3) 0.029(2) Uani 1 1 d . . .
H12I H 0.2774 -0.4891 -0.2764 0.043 Uiso 1 1 calc R . .
H12J H 0.3164 -0.5974 -0.2418 0.043 Uiso 1 1 calc R . .
H12K H 0.2493 -0.5367 -0.2518 0.043 Uiso 1 1 calc R . .
C128 C 0.3490(6) -0.6819(10) -0.3090(3) 0.034(3) Uani 1 1 d . . .
H12L H 0.3096 -0.7242 -0.3314 0.040 Uiso 1 1 calc R . .
C129 C 0.4071(7) -0.7520(12) -0.2784(4) 0.052(3) Uani 1 1 d . . .
H12M H 0.4067 -0.8403 -0.2812 0.063 Uiso 1 1 calc R . .
C130 C 0.4652(7) -0.6932(13) -0.2440(4) 0.059(4) Uani 1 1 d . . .
H13D H 0.5033 -0.7411 -0.2228 0.071 Uiso 1 1 calc R . .
C131 C 0.4661(6) -0.5581(13) -0.2414(4) 0.058(4) Uani 1 1 d . . .
H13E H 0.5055 -0.5160 -0.2188 0.070 Uiso 1 1 calc R . .
C132 C 0.4066(6) -0.4875(11) -0.2733(4) 0.049(3) Uani 1 1 d . . .
H13F H 0.4070 -0.3988 -0.2715 0.059 Uiso 1 1 calc R . .
C133 C 0.2711(7) -0.1310(11) -0.3574(4) 0.065(4) Uani 1 1 d . . .
H13G H 0.2360 -0.1338 -0.3546 0.078 Uiso 1 1 calc R . .
C134 C 0.2950(8) -0.0157(14) -0.3591(4) 0.069(4) Uani 1 1 d U . .
H13H H 0.2751 0.0592 -0.3585 0.083 Uiso 1 1 calc R . .
C135 C 0.3467(9) -0.0097(12) -0.3618(4) 0.075(5) Uani 1 1 d . . .
H13I H 0.3636 0.0693 -0.3624 0.090 Uiso 1 1 calc R . .
C136 C 0.3753(7) -0.1201(15) -0.3635(3) 0.059(4) Uani 1 1 d . . .
H13J H 0.4114 -0.1161 -0.3654 0.071 Uiso 1 1 calc R . .
C137 C 0.3502(6) -0.2371(13) -0.3625(4) 0.056(4) Uani 1 1 d . . .
H13K H 0.3693 -0.3122 -0.3638 0.067 Uiso 1 1 calc R . .
B101 B 0.1119(6) -0.7591(10) -0.4103(3) 0.021(3) Uani 1 1 d . . .
H101 H 0.0915 -0.8446 -0.4198 0.025 Uiso 1 1 d R . .

loop_
_atom_site_aniso_label
_atom_site_aniso_U_11
_atom_site_aniso_U_22
_atom_site_aniso_U_33
_atom_site_aniso_U_23
_atom_site_aniso_U_13
_atom_site_aniso_U_12
W1 0.0283(3) 0.0202(2) 0.0178(2) -0.00141(17) 0.01662(19) -0.0023(2)
S1 0.0395(17) 0.0222(14) 0.0280(14) 0.0072(11) 0.0244(13) 0.0063(13)
O1 0.055(5) 0.050(5) 0.020(4) -0.001(3) 0.028(4) -0.014(4)
N1 0.023(4) 0.016(4) 0.026(4) 0.002(3) 0.018(4) -0.004(4)
N2 0.028(5) 0.027(5) 0.013(4) -0.001(3) 0.013(4) -0.005(4)
N3 0.018(3) 0.026(4) 0.033(4) -0.004(3) 0.020(3) 0.005(3)
N4 0.034(5) 0.016(4) 0.023(5) -0.005(4) 0.016(4) -0.013(4)
N5 0.028(5) 0.025(5) 0.022(4) 0.005(3) 0.013(4) -0.001(4)
N6 0.025(5) 0.011(4) 0.027(4) 0.005(3) 0.018(4) 0.000(4)
C1 0.022(5) 0.020(5) 0.024(5) -0.006(4) 0.018(4) -0.007(4)
C2 0.040(6) 0.007(4) 0.033(6) 0.001(4) 0.034(5) 0.000(4)
C3 0.027(6) 0.018(5) 0.035(6) -0.006(4) 0.022(5) 0.006(5)
C4 0.035(7) 0.025(6) 0.011(5) -0.008(4) 0.015(5) -0.008(5)
C5 0.057(8) 0.024(6) 0.024(6) -0.011(4) 0.028(6) -0.016(5)
C6 0.024(6) 0.031(6) 0.020(5) 0.002(4) 0.017(5) 0.009(5)
C7 0.034(7) 0.033(7) 0.031(6) -0.012(5) 0.017(5) -0.007(5)
C8 0.049(8) 0.035(7) 0.072(9) 0.017(6) 0.043(7) 0.007(6)
C9 0.073(10) 0.064(10) 0.079(10) 0.007(8) 0.071(9) 0.016(8)
C10 0.085(11) 0.046(9) 0.102(11) -0.010(8) 0.074(10) 0.017(8)
C11 0.061(8) 0.030(7) 0.043(7) 0.003(5) 0.038(7) 0.012(6)
C13 0.060(8) 0.025(6) 0.044(7) 0.009(5) 0.040(6) -0.006(6)
C14 0.031(6) 0.022(6) 0.026(5) 0.003(4) 0.020(5) 0.007(5)
C15 0.052(7) 0.024(6) 0.030(5) -0.001(5) 0.032(5) -0.006(6)
C16 0.021(5) 0.025(5) 0.023(5) -0.002(5) 0.018(4) -0.003(5)
C17 0.042(7) 0.026(6) 0.026(5) -0.001(4) 0.025(5) 0.008(5)
C18 0.058(9) 0.058(9) 0.061(9) 0.019(7) 0.024(8) -0.018(8)
C19 0.044(8) 0.032(7) 0.036(7) 0.005(5) 0.023(6) -0.005(6)
C20 0.020(6) 0.057(9) 0.031(7) -0.001(6) -0.004(5) -0.019(6)
C21 0.043(7) 0.043(7) 0.010(5) 0.000(5) 0.010(5) -0.005(6)
C22 0.042(7) 0.033(7) 0.025(6) 0.004(5) 0.008(5) 0.003(6)
C23 0.053(8) 0.040(7) 0.045(7) -0.006(6) 0.036(6) 0.009(6)
C24 0.043(7) 0.027(6) 0.027(6) 0.003(5) 0.023(5) 0.007(5)
C25 0.037(7) 0.021(6) 0.048(7) -0.013(5) 0.029(6) 0.001(5)
C26 0.035(7) 0.036(7) 0.023(6) -0.005(5) 0.019(5) 0.000(6)
C27 0.033(7) 0.038(7) 0.038(6) -0.001(5) 0.028(6) 0.008(5)
C28 0.032(6) 0.025(6) 0.031(6) -0.004(5) 0.022(5) -0.003(5)
C29 0.043(7) 0.027(6) 0.032(6) -0.011(5) 0.027(6) -0.006(5)
C30 0.028(6) 0.045(7) 0.012(5) -0.002(5) 0.011(4) -0.005(6)
C31 0.035(6) 0.013(5) 0.026(5) 0.009(4) 0.020(5) -0.001(4)
C32 0.025(6) 0.021(5) 0.031(5) -0.012(4) 0.022(5) -0.016(5)
C33 0.043(7) 0.017(5) 0.030(6) -0.002(4) 0.026(5) 0.002(5)
C34 0.057(8) 0.020(6) 0.042(6) 0.005(5) 0.040(6) 0.010(6)
C35 0.045(8) 0.016(5) 0.048(7) -0.005(5) 0.040(6) -0.008(5)
C36 0.052(8) 0.030(7) 0.062(8) -0.007(6) 0.048(7) 0.004(6)
C37 0.042(7) 0.015(5) 0.036(6) -0.001(4) 0.029(6) -0.003(5)
B1 0.027(7) 0.020(6) 0.018(6) -0.004(5) 0.010(5) -0.004(5)
W101 0.0316(3) 0.01225(19) 0.0203(2) -0.00113(17) 0.01838(19) -0.0020(2)
S101 0.0409(17) 0.0149(13) 0.0300(14) -0.0050(10) 0.0274(13) -0.0025(12)
O101 0.065(6) 0.024(4) 0.047(5) 0.006(4) 0.038(5) -0.004(4)
N101 0.027(4) 0.007(3) 0.012(3) 0.003(2) 0.010(3) 0.001(3)
N102 0.055(6) 0.010(4) 0.023(4) -0.008(3) 0.031(4) -0.009(4)
N103 0.033(5) 0.010(4) 0.028(4) -0.005(3) 0.027(4) 0.000(4)
N104 0.022(5) 0.016(4) 0.027(4) 0.000(3) 0.019(4) -0.003(4)
N105 0.038(5) 0.016(4) 0.025(4) -0.001(4) 0.025(4) -0.001(4)
N106 0.039(5) 0.018(4) 0.018(4) -0.002(3) 0.022(4) -0.007(4)
C101 0.043(7) 0.027(6) 0.032(6) -0.004(5) 0.023(5) -0.001(6)
C102 0.032(6) 0.011(5) 0.023(5) 0.002(4) 0.023(5) 0.006(5)
C103 0.034(6) 0.017(5) 0.027(6) -0.003(4) 0.019(5) 0.002(5)
C104 0.042(7) 0.024(6) 0.035(6) -0.001(5) 0.025(6) -0.009(5)
C105 0.036(7) 0.015(6) 0.043(7) -0.012(5) 0.024(6) -0.016(5)
C106 0.030(6) 0.019(5) 0.024(5) 0.003(4) 0.013(5) 0.005(5)
C107 0.042(7) 0.033(6) 0.022(5) -0.003(5) 0.023(5) -0.014(6)
C108 0.061(8) 0.023(6) 0.065(8) 0.008(5) 0.054(7) 0.004(6)
C109 0.071(9) 0.031(7) 0.067(8) 0.008(6) 0.058(8) 0.010(7)
C110 0.072(9) 0.043(7) 0.040(7) 0.003(6) 0.044(7) 0.008(7)
C111 0.037(6) 0.022(5) 0.020(5) -0.007(4) 0.019(5) -0.001(5)
C113 0.083(9) 0.026(6) 0.038(6) -0.010(5) 0.047(7) -0.005(6)
C114 0.044(7) 0.025(6) 0.025(6) -0.003(5) 0.022(5) 0.007(5)
C115 0.041(5) 0.032(4) 0.026(4) -0.007(3) 0.023(3) 0.008(4)
C116 0.039(7) 0.018(5) 0.030(6) 0.005(4) 0.026(5) 0.005(5)
C117 0.084(10) 0.043(7) 0.060(8) -0.019(6) 0.064(8) -0.035(7)
C118 0.026(6) 0.029(6) 0.043(7) 0.004(5) 0.016(5) -0.010(5)
C119 0.025(6) 0.019(5) 0.025(5) -0.002(4) 0.017(5) 0.001(5)
C120 0.021(6) 0.046(7) 0.025(5) 0.001(5) 0.014(5) 0.003(6)
C121 0.022(5) 0.008(5) 0.024(5) 0.000(4) 0.011(4) -0.004(5)
C122 0.045(7) 0.008(5) 0.022(5) -0.003(4) 0.016(5) -0.008(5)
C123 0.072(9) 0.020(6) 0.043(7) 0.013(5) 0.032(7) 0.002(6)
C124 0.053(7) 0.007(5) 0.041(6) 0.008(4) 0.038(6) 0.008(5)
C125 0.061(8) 0.022(6) 0.029(6) 0.009(5) 0.034(6) 0.000(6)
C126 0.034(6) 0.022(6) 0.032(6) 0.005(4) 0.025(5) 0.004(5)
C127 0.045(7) 0.028(6) 0.015(5) -0.008(4) 0.019(5) -0.003(5)
C128 0.036(7) 0.024(6) 0.037(6) -0.010(5) 0.020(6) -0.003(5)
C129 0.054(9) 0.047(8) 0.054(8) 0.003(7) 0.033(8) 0.014(7)
C130 0.052(9) 0.059(10) 0.050(8) 0.023(7) 0.023(7) 0.026(8)
C131 0.031(7) 0.056(9) 0.059(8) 0.006(7) 0.012(6) -0.011(7)
C132 0.050(8) 0.037(7) 0.043(7) 0.001(6) 0.020(7) -0.003(6)
C133 0.082(11) 0.019(7) 0.096(11) -0.010(7) 0.055(9) -0.005(7)
C134 0.064(6) 0.054(6) 0.076(6) -0.001(4) 0.036(4) -0.005(4)
C135 0.105(14) 0.020(7) 0.065(10) 0.001(6) 0.034(9) -0.026(8)
C136 0.065(10) 0.088(11) 0.041(7) -0.017(7) 0.041(7) -0.048(9)
C137 0.054(9) 0.067(10) 0.049(8) -0.025(7) 0.033(7) -0.036(8)
B101 0.019(6) 0.010(5) 0.028(6) 0.007(4) 0.012(5) -0.002(5)

loop_
_atom_type_symbol
_atom_type_description
_atom_type_scat_dispersion_real
_atom_type_scat_dispersion_imag
_atom_type_scat_source
C C 0.0033 0.0016 'International Tables Vol C Tables 4.2.6.8 and 6.1.1.4'
H H 0.0000 0.0000 'International Tables Vol C Tables 4.2.6.8 and 6.1.1.4'
B B 0.0013 0.0007 'International Tables Vol C Tables 4.2.6.8 and 6.1.1.4'
N N 0.0061 0.0033 'International Tables Vol C Tables 4.2.6.8 and 6.1.1.4'
O O 0.0106 0.0060 'International Tables Vol C Tables 4.2.6.8 and 6.1.1.4'
S S 0.1246 0.1234 'International Tables Vol C Tables 4.2.6.8 and 6.1.1.4'
W W -0.8490 6.8722 'International Tables Vol C Tables 4.2.6.8 and 6.1.1.4'

loop_
_geom_angle_atom_site_label_1
_geom_angle_atom_site_label_2
_geom_angle_atom_site_label_3
_geom_angle
_geom_angle_site_symmetry_1
_geom_angle_site_symmetry_3
_geom_angle_publ_flag
C5 W1 C2 107.3(4) . . ?
C5 W1 C3 73.1(4) . . ?
C2 W1 C3 36.0(3) . . ?
C5 W1 N3 91.9(4) . . ?
C2 W1 N3 85.5(3) . . ?
C3 W1 N3 97.2(3) . . ?
C5 W1 N1 170.8(3) . . ?
C2 W1 N1 81.7(3) . . ?
C3 W1 N1 116.2(3) . . ?
N3 W1 N1 86.9(3) . . ?
C5 W1 N5 86.7(3) . . ?
C2 W1 N5 157.4(3) . . ?
C3 W1 N5 158.6(3) . . ?
N3 W1 N5 76.1(3) . . ?
N1 W1 N5 84.1(3) . . ?
C5 W1 S1 87.2(3) . . ?
C2 W1 S1 109.3(2) . . ?
C3 W1 S1 97.1(3) . . ?
N3 W1 S1 164.7(2) . . ?
N1 W1 S1 91.6(2) . . ?
N5 W1 S1 88.6(2) . . ?
C6 S1 W1 116.7(3) . . ?
C16 N1 N6 106.9(7) . . ?
C16 N1 W1 133.6(6) . . ?
N6 N1 W1 119.3(5) . . ?
C24 N2 N3 108.4(8) . . ?
C24 N2 B1 131.7(9) . . ?
N3 N2 B1 119.3(8) . . ?
C26 N3 N2 106.5(8) . . ?
C26 N3 W1 133.3(7) . . ?
N2 N3 W1 118.7(5) . . ?
C19 N4 N5 109.9(8) . . ?
C19 N4 B1 129.2(9) . . ?
N5 N4 B1 120.8(8) . . ?
C21 N5 N4 106.8(8) . . ?
C21 N5 W1 134.5(7) . . ?
N4 N5 W1 118.4(5) . . ?
C14 N6 N1 109.4(7) . . ?
C14 N6 B1 130.3(8) . . ?
N1 N6 B1 120.3(7) . . ?
C28 C1 C32 118.7(9) . . ?
C28 C1 C2 121.2(8) . . ?
C32 C1 C2 120.1(8) . . ?
C3 C2 C1 141.9(10) . . ?
C3 C2 W1 72.7(6) . . ?
C1 C2 W1 145.3(6) . . ?
C2 C3 C4 140.2(10) . . ?
C2 C3 W1 71.3(7) . . ?
C4 C3 W1 148.3(7) . . ?
C37 C4 C33 119.2(9) . . ?
C37 C4 C3 121.7(9) . . ?
C33 C4 C3 118.9(9) . . ?
O1 C5 W1 178.9(10) . . ?
C11 C6 C7 118.4(9) . . ?
C11 C6 S1 117.8(8) . . ?
C7 C6 S1 123.6(7) . . ?
C8 C7 C6 120.4(10) . . ?
C8 C7 H7A 119.8 . . ?
C6 C7 H7A 119.8 . . ?
C7 C8 C9 119.7(11) . . ?
C7 C8 H8A 120.2 . . ?
C9 C8 H8A 120.2 . . ?
C10 C9 C8 121.7(11) . . ?
C10 C9 H9A 119.2 . . ?
C8 C9 H9A 119.2 . . ?
C9 C10 C11 118.1(12) . . ?
C9 C10 H10A 121.0 . . ?
C11 C10 H10A 121.0 . . ?
C10 C11 C6 121.7(12) . . ?
C10 C11 H11A 119.2 . . ?
C6 C11 H11A 119.2 . . ?
C14 C13 H13A 109.5 . . ?
C14 C13 H13B 109.5 . . ?
H13A C13 H13B 109.5 . . ?
C14 C13 H13C 109.5 . . ?
H13A C13 H13C 109.5 . . ?
H13B C13 H13C 109.5 . . ?
N6 C14 C15 106.7(8) . . ?
N6 C14 C13 122.3(8) . . ?
C15 C14 C13 130.9(9) . . ?
C14 C15 C16 107.1(8) . . ?
C14 C15 H15A 126.5 . . ?
C16 C15 H15A 126.5 . . ?
N1 C16 C15 109.9(8) . . ?
N1 C16 C17 123.0(8) . . ?
C15 C16 C17 127.0(8) . . ?
C16 C17 H17A 109.5 . . ?
C16 C17 H17B 109.5 . . ?
H17A C17 H17B 109.5 . . ?
C16 C17 H17C 109.5 . . ?
H17A C17 H17C 109.5 . . ?
H17B C17 H17C 109.5 . . ?
C19 C18 H18A 109.5 . . ?
C19 C18 H18B 109.5 . . ?
H18A C18 H18B 109.5 . . ?
C19 C18 H18C 109.5 . . ?
H18A C18 H18C 109.5 . . ?
H18B C18 H18C 109.5 . . ?
N4 C19 C20 106.2(9) . . ?
N4 C19 C18 125.6(10) . . ?
C20 C19 C18 128.2(11) . . ?
C21 C20 C19 108.2(9) . . ?
C21 C20 H20A 125.9 . . ?
C19 C20 H20A 125.9 . . ?
N5 C21 C20 109.0(9) . . ?
N5 C21 C22 122.7(10) . . ?
C20 C21 C22 128.2(10) . . ?
C21 C22 H22A 109.5 . . ?
C21 C22 H22B 109.5 . . ?
H22A C22 H22B 109.5 . . ?
C21 C22 H22C 109.5 . . ?
H22A C22 H22C 109.5 . . ?
H22B C22 H22C 109.5 . . ?
C24 C23 H23A 109.5 . . ?
C24 C23 H23B 109.5 . . ?
H23A C23 H23B 109.5 . . ?
C24 C23 H23C 109.5 . . ?
H23A C23 H23C 109.5 . . ?
H23B C23 H23C 109.5 . . ?
N2 C24 C25 109.2(9) . . ?
N2 C24 C23 122.1(10) . . ?
C25 C24 C23 128.7(10) . . ?
C24 C25 C26 105.1(10) . . ?
C24 C25 H25A 127.5 . . ?
C26 C25 H25A 127.5 . . ?
N3 C26 C25 110.8(10) . . ?
N3 C26 C27 124.5(10) . . ?
C25 C26 C27 124.7(10) . . ?
C26 C27 H27A 109.5 . . ?
C26 C27 H27B 109.5 . . ?
H27A C27 H27B 109.5 . . ?
C26 C27 H27C 109.5 . . ?
H27A C27 H27C 109.5 . . ?
H27B C27 H27C 109.5 . . ?
C1 C28 C29 121.2(9) . . ?
C1 C28 H28A 119.4 . . ?
C29 C28 H28A 119.4 . . ?
C30 C29 C28 119.5(9) . . ?
C30 C29 H29A 120.3 . . ?
C28 C29 H29A 120.3 . . ?
C29 C30 C31 119.7(9) . . ?
C29 C30 H30A 120.1 . . ?
C31 C30 H30A 120.1 . . ?
C32 C31 C30 120.5(8) . . ?
C32 C31 H31A 119.8 . . ?
C30 C31 H31A 119.8 . . ?
C31 C32 C1 120.3(8) . . ?
C31 C32 H32A 119.8 . . ?
C1 C32 H32A 119.8 . . ?
C34 C33 C4 118.8(10) . . ?
C34 C33 H33A 120.6 . . ?
C4 C33 H33A 120.6 . . ?
C35 C34 C33 121.7(10) . . ?
C35 C34 H34A 119.1 . . ?
C33 C34 H34A 119.1 . . ?
C34 C35 C36 118.4(10) . . ?
C34 C35 H35A 120.8 . . ?
C36 C35 H35A 120.8 . . ?
C37 C36 C35 120.2(10) . . ?
C37 C36 H36A 119.9 . . ?
C35 C36 H36A 119.9 . . ?
C4 C37 C36 121.5(10) . . ?
C4 C37 H37A 119.2 . . ?
C36 C37 H37A 119.2 . . ?
N4 B1 N6 110.4(8) . . ?
N4 B1 N2 109.2(8) . . ?
N6 B1 N2 108.8(8) . . ?
N4 B1 H1 109.6 . . ?
N6 B1 H1 109.6 . . ?
N2 B1 H1 109.1 . . ?
C105 W101 C102 106.5(4) . . ?
C105 W101 C103 71.1(4) . . ?
C102 W101 C103 36.4(3) . . ?
C105 W101 N103 94.1(3) . . ?
C102 W101 N103 87.5(3) . . ?
C103 W101 N103 98.1(3) . . ?
C105 W101 N105 85.9(4) . . ?
C102 W101 N105 161.4(3) . . ?
C103 W101 N105 156.3(3) . . ?
N103 W101 N105 77.6(3) . . ?
C105 W101 N101 170.6(4) . . ?
C102 W101 N101 82.8(3) . . ?
C103 W101 N101 118.3(3) . . ?
N103 W101 N101 85.1(3) . . ?
N105 W101 N101 84.8(3) . . ?
C105 W101 S101 86.8(3) . . ?
C102 W101 S101 106.9(2) . . ?
C103 W101 S101 96.6(3) . . ?
N103 W101 S101 164.7(2) . . ?
N105 W101 S101 87.2(2) . . ?
N101 W101 S101 91.53(19) . . ?
C106 S101 W101 116.5(3) . . ?
N106 N101 C126 107.1(7) . . ?
N106 N101 W101 121.1(5) . . ?
C126 N101 W101 131.7(6) . . ?
C114 N102 N103 110.4(8) . . ?
C114 N102 B101 128.9(8) . . ?
N103 N102 B101 120.2(7) . . ?
C116 N103 N102 107.0(7) . . ?
C116 N103 W101 133.2(7) . . ?
N102 N103 W101 119.7(5) . . ?
C119 N104 N105 109.8(7) . . ?
C119 N104 B101 129.6(8) . . ?
N105 N104 B101 120.4(7) . . ?
C121 N105 N104 105.2(7) . . ?
C121 N105 W101 135.5(6) . . ?
N104 N105 W101 118.3(6) . . ?
C124 N106 N101 110.3(7) . . ?
C124 N106 B101 130.3(8) . . ?
N101 N106 B101 119.4(7) . . ?
C132 C101 C128 118.8(10) . . ?
C132 C101 C102 120.2(10) . . ?
C128 C101 C102 121.0(9) . . ?
C103 C102 C101 139.9(10) . . ?
C103 C102 W101 73.2(6) . . ?
C101 C102 W101 146.9(7) . . ?
C102 C103 C104 143.8(10) . . ?
C102 C103 W101 70.4(6) . . ?
C104 C103 W101 145.4(8) . . ?
C133 C104 C137 118.8(12) . . ?
C133 C104 C103 120.2(11) . . ?
C137 C104 C103 121.0(11) . . ?
O101 C105 W101 179.0(10) . . ?
C107 C106 C111 118.8(9) . . ?
C107 C106 S101 124.2(7) . . ?
C111 C106 S101 116.6(7) . . ?
C106 C107 C108 123.3(9) . . ?
C106 C107 H10C 118.3 . . ?
C108 C107 H10C 118.3 . . ?
C109 C108 C107 116.4(10) . . ?
C109 C108 H10D 121.8 . . ?
C107 C108 H10D 121.8 . . ?
C110 C109 C108 119.7(10) . . ?
C110 C109 H10E 120.1 . . ?
C108 C109 H10E 120.1 . . ?
C109 C110 C111 122.5(10) . . ?
C109 C110 H11B 118.8 . . ?
C111 C110 H11B 118.8 . . ?
C110 C111 C106 119.0(10) . . ?
C110 C111 H11C 120.5 . . ?
C106 C111 H11C 120.5 . . ?
C114 C113 H11D 109.5 . . ?
C114 C113 H11E 109.5 . . ?
H11D C113 H11E 109.5 . . ?
C114 C113 H11F 109.5 . . ?
H11D C113 H11F 109.5 . . ?
H11E C113 H11F 109.5 . . ?
N102 C114 C115 107.5(9) . . ?
N102 C114 C113 123.5(10) . . ?
C115 C114 C113 129.0(9) . . ?
C114 C115 C116 105.5(9) . . ?
C114 C115 H11G 127.3 . . ?
C116 C115 H11G 127.3 . . ?
N103 C116 C115 109.4(9) . . ?
N103 C116 C117 123.9(9) . . ?
C115 C116 C117 126.5(9) . . ?
C116 C117 H11H 109.5 . . ?
C116 C117 H11I 109.5 . . ?
H11H C117 H11I 109.5 . . ?
C116 C117 H11J 109.5 . . ?
H11H C117 H11J 109.5 . . ?
H11I C117 H11J 109.5 . . ?
C119 C118 H11K 109.5 . . ?
C119 C118 H11L 109.5 . . ?
H11K C118 H11L 109.5 . . ?
C119 C118 H11M 109.5 . . ?
H11K C118 H11M 109.5 . . ?
H11L C118 H11M 109.5 . . ?
N104 C119 C120 108.4(9) . . ?
N104 C119 C118 123.6(9) . . ?
C120 C119 C118 128.0(9) . . ?
C121 C120 C119 106.7(9) . . ?
C121 C120 H12A 126.7 . . ?
C119 C120 H12A 126.7 . . ?
N105 C121 C120 109.9(8) . . ?
N105 C121 C122 123.6(8) . . ?
C120 C121 C122 126.4(9) . . ?
C121 C122 H12B 109.5 . . ?
C121 C122 H12C 109.5 . . ?
H12B C122 H12C 109.5 . . ?
C121 C122 H12D 109.5 . . ?
H12B C122 H12D 109.5 . . ?
H12C C122 H12D 109.5 . . ?
C124 C123 H12E 109.5 . . ?
C124 C123 H12F 109.5 . . ?
H12E C123 H12F 109.5 . . ?
C124 C123 H12G 109.5 . . ?
H12E C123 H12G 109.5 . . ?
H12F C123 H12G 109.5 . . ?
N106 C124 C125 107.6(8) . . ?
N106 C124 C123 123.5(9) . . ?
C125 C124 C123 128.7(8) . . ?
C124 C125 C126 107.5(8) . . ?
C124 C125 H12H 126.3 . . ?
C126 C125 H12H 126.3 . . ?
N101 C126 C125 107.5(8) . . ?
N101 C126 C127 125.4(8) . . ?
C125 C126 C127 127.1(9) . . ?
C126 C127 H12I 109.5 . . ?
C126 C127 H12J 109.5 . . ?
H12I C127 H12J 109.5 . . ?
C126 C127 H12K 109.5 . . ?
H12I C127 H12K 109.5 . . ?
H12J C127 H12K 109.5 . . ?
C129 C128 C101 121.2(10) . . ?
C129 C128 H12L 119.4 . . ?
C101 C128 H12L 119.4 . . ?
C130 C129 C128 121.0(12) . . ?
C130 C129 H12M 119.5 . . ?
C128 C129 H12M 119.5 . . ?
C129 C130 C131 118.7(11) . . ?
C129 C130 H13D 120.6 . . ?
C131 C130 H13D 120.6 . . ?
C132 C131 C130 119.6(11) . . ?
C132 C131 H13E 120.2 . . ?
C130 C131 H13E 120.2 . . ?
C101 C132 C131 120.7(11) . . ?
C101 C132 H13F 119.6 . . ?
C131 C132 H13F 119.6 . . ?
C104 C133 C134 121.5(14) . . ?
C104 C133 H13G 119.3 . . ?
C134 C133 H13G 119.3 . . ?
C135 C134 C133 120.2(15) . . ?
C135 C134 H13H 119.9 . . ?
C133 C134 H13H 119.9 . . ?
C134 C135 C136 119.9(13) . . ?
C134 C135 H13I 120.0 . . ?
C136 C135 H13I 120.0 . . ?
C135 C136 C137 119.9(13) . . ?
C135 C136 H13J 120.1 . . ?
C137 C136 H13J 120.1 . . ?
C104 C137 C136 119.7(13) . . ?
C104 C137 H13K 120.1 . . ?
C136 C137 H13K 120.1 . . ?
N104 B101 N106 108.8(8) . . ?
N104 B101 N102 108.7(7) . . ?
N106 B101 N102 109.0(7) . . ?
N104 B101 H101 110.2 . . ?
N106 B101 H101 110.0 . . ?
N102 B101 H101 110.1 . . ?

loop_
_geom_bond_atom_site_label_1
_geom_bond_atom_site_label_2
_geom_bond_distance
_geom_bond_site_symmetry_2
_geom_bond_publ_flag
W1 C5 1.990(9) . ?
W1 C2 2.051(10) . ?
W1 C3 2.068(10) . ?
W1 N3 2.218(8) . ?
W1 N1 2.248(7) . ?
W1 N5 2.261(8) . ?
W1 S1 2.395(3) . ?
S1 C6 1.800(9) . ?
O1 C5 1.112(10) . ?
N1 C16 1.324(10) . ?
N1 N6 1.383(9) . ?
N2 C24 1.346(12) . ?
N2 N3 1.398(10) . ?
N2 B1 1.549(13) . ?
N3 C26 1.308(12) . ?
N4 C19 1.330(12) . ?
N4 N5 1.393(10) . ?
N4 B1 1.501(12) . ?
N5 C21 1.348(11) . ?
N6 C14 1.368(11) . ?
N6 B1 1.536(12) . ?
C1 C28 1.365(12) . ?
C1 C32 1.396(12) . ?
C1 C2 1.457(12) . ?
C2 C3 1.273(12) . ?
C3 C4 1.507(13) . ?
C4 C37 1.360(13) . ?
C4 C33 1.414(12) . ?
C6 C11 1.389(13) . ?
C6 C7 1.405(13) . ?
C7 C8 1.343(14) . ?
C7 H7A 0.9300 . ?
C8 C9 1.407(16) . ?
C8 H8A 0.9300 . ?
C9 C10 1.357(17) . ?
C9 H9A 0.9300 . ?
C10 C11 1.383(15) . ?
C10 H10A 0.9300 . ?
C11 H11A 0.9300 . ?
C13 C14 1.509(12) . ?
C13 H13A 0.9600 . ?
C13 H13B 0.9600 . ?
C13 H13C 0.9600 . ?
C14 C15 1.375(12) . ?
C15 C16 1.390(12) . ?
C15 H15A 0.9300 . ?
C16 C17 1.494(12) . ?
C17 H17A 0.9600 . ?
C17 H17B 0.9600 . ?
C17 H17C 0.9600 . ?
C18 C19 1.479(14) . ?
C18 H18A 0.9600 . ?
C18 H18B 0.9600 . ?
C18 H18C 0.9600 . ?
C19 C20 1.408(14) . ?
C20 C21 1.351(14) . ?
C20 H20A 0.9300 . ?
C21 C22 1.496(13) . ?
C22 H22A 0.9600 . ?
C22 H22B 0.9600 . ?
C22 H22C 0.9600 . ?
C23 C24 1.522(14) . ?
C23 H23A 0.9600 . ?
C23 H23B 0.9600 . ?
C23 H23C 0.9600 . ?
C24 C25 1.359(14) . ?
C25 C26 1.405(13) . ?
C25 H25A 0.9300 . ?
C26 C27 1.487(13) . ?
C27 H27A 0.9600 . ?
C27 H27B 0.9600 . ?
C27 H27C 0.9600 . ?
C28 C29 1.398(12) . ?
C28 H28A 0.9300 . ?
C29 C30 1.369(13) . ?
C29 H29A 0.9300 . ?
C30 C31 1.385(13) . ?
C30 H30A 0.9300 . ?
C31 C32 1.371(12) . ?
C31 H31A 0.9300 . ?
C32 H32A 0.9300 . ?
C33 C34 1.386(13) . ?
C33 H33A 0.9300 . ?
C34 C35 1.365(14) . ?
C34 H34A 0.9300 . ?
C35 C36 1.411(14) . ?
C35 H35A 0.9300 . ?
C36 C37 1.364(13) . ?
C36 H36A 0.9300 . ?
C37 H37A 0.9300 . ?
B1 H1 0.9800 . ?
W101 C105 1.959(11) . ?
W101 C102 2.044(9) . ?
W101 C103 2.077(10) . ?
W101 N103 2.216(7) . ?
W101 N105 2.227(8) . ?
W101 N101 2.237(7) . ?
W101 S101 2.396(2) . ?
S101 C106 1.784(10) . ?
O101 C105 1.143(11) . ?
N101 N106 1.373(9) . ?
N101 C126 1.385(10) . ?
N102 C114 1.331(11) . ?
N102 N103 1.384(10) . ?
N102 B101 1.577(13) . ?
N103 C116 1.307(11) . ?
N104 C119 1.307(11) . ?
N104 N105 1.415(10) . ?
N104 B101 1.521(13) . ?
N105 C121 1.340(11) . ?
N106 C124 1.358(10) . ?
N106 B101 1.536(12) . ?
C101 C132 1.365(14) . ?
C101 C128 1.401(13) . ?
C101 C102 1.456(13) . ?
C102 C103 1.289(12) . ?
C103 C104 1.479(13) . ?
C104 C133 1.358(15) . ?
C104 C137 1.362(15) . ?
C106 C107 1.351(13) . ?
C106 C111 1.392(12) . ?
C107 C108 1.422(13) . ?
C107 H10C 0.9300 . ?
C108 C109 1.410(14) . ?
C108 H10D 0.9300 . ?
C109 C110 1.360(15) . ?
C109 H10E 0.9300 . ?
C110 C111 1.387(14) . ?
C110 H11B 0.9300 . ?
C111 H11C 0.9300 . ?
C113 C114 1.486(13) . ?
C113 H11D 0.9600 . ?
C113 H11E 0.9600 . ?
C113 H11F 0.9600 . ?
C114 C115 1.379(14) . ?
C115 C116 1.425(13) . ?
C115 H11G 0.9300 . ?
C116 C117 1.512(13) . ?
C117 H11H 0.9600 . ?
C117 H11I 0.9600 . ?
C117 H11J 0.9600 . ?
C118 C119 1.519(13) . ?
C118 H11K 0.9600 . ?
C118 H11L 0.9600 . ?
C118 H11M 0.9600 . ?
C119 C120 1.381(13) . ?
C120 C121 1.373(13) . ?
C120 H12A 0.9300 . ?
C121 C122 1.486(11) . ?
C122 H12B 0.9600 . ?
C122 H12C 0.9600 . ?
C122 H12D 0.9600 . ?
C123 C124 1.486(13) . ?
C123 H12E 0.9600 . ?
C123 H12F 0.9600 . ?
C123 H12G 0.9600 . ?
C124 C125 1.385(13) . ?
C125 C126 1.408(12) . ?
C125 H12H 0.9300 . ?
C126 C127 1.462(12) . ?
C127 H12I 0.9600 . ?
C127 H12J 0.9600 . ?
C127 H12K 0.9600 . ?
C128 C129 1.383(14) . ?
C128 H12L 0.9300 . ?
C129 C130 1.369(16) . ?
C129 H12M 0.9300 . ?
C130 C131 1.417(16) . ?
C130 H13D 0.9300 . ?
C131 C132 1.416(15) . ?
C131 H13E 0.9300 . ?
C132 H13F 0.9300 . ?
C133 C134 1.359(17) . ?
C133 H13G 0.9300 . ?
C134 C135 1.332(19) . ?
C134 H13H 0.9300 . ?
C135 C136 1.373(18) . ?
C135 H13I 0.9300 . ?
C136 C137 1.380(16) . ?
C136 H13J 0.9300 . ?
C137 H13K 0.9300 . ?
B101 H101 0.9799 . ?

loop_
_platon_squeeze_void_nr
_platon_squeeze_void_average_x
_platon_squeeze_void_average_y
_platon_squeeze_void_average_z
_platon_squeeze_void_volume
_platon_squeeze_void_count_electrons
1 0.441 0.014 0.106 411.1 88.4
2 0.559 -0.127 0.394 411.1 90.8
3 0.441 0.037 0.606 411.2 87.9
4 0.559 -0.136 0.894 411.2 89.4
5 0.954 0.062 0.445 9.2 0.6
6 0.954 0.437 0.945 9.2 0.7
7 0.046 0.562 0.055 9.2 0.7
8 0.046 0.937 0.555 9.2 1.0
